data_7063669
loop_
_publ_author_name
'Kumari, Sanju'
'Saini, Vaishali'
'Chakrabarty, Sanheeta'
'Kumar, Sanjay'
'Jha, Hem Chandra'
'Ronickom, Jac Fredo Agastinose'
'Kumar, Sanjeev'
'Jain, Shreyans K.'

_publ_section_title
;
 Combined prioritization and dereplication-based rapid identification of
 new 8-alkylated coumarins: podurins A and B from the leaves of Murraya
 paniculata and cytotoxic evaluation
;
_journal_issue 12
_journal_name_full 'New Journal of Chemistry'
_journal_page_first 4842
_journal_page_last 4848
_journal_paper_doi 10.1039/D4NJ05468G
_journal_volume 49
_journal_year 2025
_chemical_formula_moiety 'C14 H14 O6'
_chemical_formula_sum 'C14 H14 O6'
_chemical_formula_weight 278.25
_space_group_crystal_system monoclinic
_space_group_IT_number 14
_space_group_name_Hall '-P 2yn'
_space_group_name_H-M_alt 'P 1 21/n 1'
_atom_sites_solution_hydrogens geom
_atom_sites_solution_primary dual
_audit_creation_date 2024-10-16
_audit_creation_method
;
Olex2 1.5
(compiled 2024.02.16 svn.r378c4104 for OlexSys, GUI svn.r6928)
;
_audit_update_record
;
2024-12-16 deposited with the CCDC.	2025-02-14 downloaded from the CCDC.
;
_cell_angle_alpha 90
_cell_angle_beta 114.7462(18)
_cell_angle_gamma 90
_cell_formula_units_Z 4
_cell_length_a 9.78624(14)
_cell_length_b 14.74804(17)
_cell_length_c 10.33498(15)
_cell_measurement_reflns_used 9403
_cell_measurement_temperature 293(2)
_cell_measurement_theta_max 67.8290
_cell_measurement_theta_min 2.9930
_cell_volume 1354.65(4)
_computing_cell_refinement 'CrysAlisPro 1.171.42.90a (Rigaku OD, 2023)'
_computing_data_collection 'CrysAlisPro 1.171.42.90a (Rigaku OD, 2023)'
_computing_data_reduction 'CrysAlisPro 1.171.42.90a (Rigaku OD, 2023)'
_computing_molecular_graphics 'Olex2 1.5 (Dolomanov et al., 2009)'
_computing_publication_material 'Olex2 1.5 (Dolomanov et al., 2009)'
_computing_structure_refinement 'SHELXL 2019/3 (Sheldrick, 2015)'
_computing_structure_solution 'SHELXT 2018/2 (Sheldrick, 2018)'
_diffrn_ambient_temperature 293(2)
_diffrn_detector 'Hybrid Pixel Array Detector'
_diffrn_detector_area_resol_mean 10.0000
_diffrn_detector_type HyPix3000
_diffrn_measured_fraction_theta_full 0.998
_diffrn_measured_fraction_theta_max 0.993
_diffrn_measurement_details
;
List of Runs (angles in degrees, time in seconds):

  # Type    Start    End  Width  t~exp~   \w     \q     \k     \f   Frames
#--------------------------------------------------------------------------
  1  \w    -27.00  37.00   0.50    0.20    --   40.83 -32.00-180.00  128
  2  \w     28.00  83.00   0.50    0.20    --   96.04 -68.00-180.00  110
  3  \w     28.00  83.00   0.50    0.20    --   96.04 -68.00 -60.00  110
  4  \w     28.00  68.00   0.50    0.20    --   96.04 -59.00 -60.00   80
  5  \w     28.00  58.00   0.50    0.20    --   96.04 -51.00 -55.00   60
  6  \w     29.00  57.00   0.50    0.20    --   96.04 -50.00 -30.00   56
  7  \w    -26.00  58.00   0.50    0.20    --   40.83 -51.00 -55.00  168
  8  \w     29.00  57.00   0.50    0.20    --   96.04 -50.00-180.00   56
  9  \w     29.00  57.00   0.50    0.20    --   96.04 -50.00  30.00   56
 10  \w     29.00  57.00   0.50    0.20    --   96.04 -50.00  60.00   56
 11  \w     29.00  57.00   0.50    0.20    --   96.04 -50.00 120.00   56
 12  \w    -35.00  24.00   0.50    0.20    --   40.83 -11.00 120.00  118
 13  \w     29.00  57.00   0.50    0.20    --   96.04 -50.00-150.00   56
 14  \w     23.00 106.00   0.50    0.20    --   96.04 -96.00 -60.00  166
 15  \w     41.00 100.00   0.50    0.20    --   40.83-138.00-180.00  118
 16  \w     18.00  78.00   0.50    0.20    --   40.83-104.00-120.00  120
 17  \w     18.00  78.00   0.50    0.20    --   40.83-104.00 150.00  120
 18  \w    105.00 170.00   0.50    0.20    --   96.04  96.00   0.00  130
 19  \w     99.00 160.00   0.50    0.20    --   96.04 117.00 -30.00  122
 20  \w    105.00 170.00   0.50    0.20    --   96.04  96.00 -90.00  130
 21  \w     99.00 160.00   0.50    0.20    --   96.04 117.00-120.00  122
 22  \w    105.00 170.00   0.50    0.20    --   96.04  96.00 150.00  130
 23  \w     72.00 164.00   0.50    0.20    --   96.04  68.00  30.00  184
 24  \w     74.00 163.00   0.50    0.20    --   96.04  59.00-180.00  178
 25  \w     79.00 162.00   0.50    0.20    --   96.04  42.00-120.00  166
 26  \w     79.00 162.00   0.50    0.20    --   96.04  42.00  60.00  166
 27  \w     77.00 163.00   0.50    0.20    --   96.04  51.00  90.00  172
 28  \w     14.00 110.00   0.50    0.20    --   40.83  77.00   0.00  192
 29  \w     14.00 110.00   0.50    0.20    --   40.83  77.00  30.00  192
 30  \w     14.00 110.00   0.50    0.20    --   40.83  77.00  90.00  192
 31  \w     18.00 109.00   0.50    0.20    --   40.83  65.00 150.00  182
 32  \w     22.00 109.00   0.50    0.20    --   40.83  51.00  90.00  174
 33  \w     21.00 108.00   0.50    0.20    --   40.83  54.00 -90.00  174
 34  \w     14.00 110.00   0.50    0.20    --   40.83  77.00-150.00  192
 35  \w     14.00 110.00   0.50    0.20    --   40.83  77.00 -60.00  192
 36  \w    -24.00  35.00   0.50    0.20    --  -40.83  11.00 150.00  118
 37  \w    -58.00  27.00   0.50    0.20    --  -40.83  51.00  90.00  170
 38  \w    -58.00 -15.00   0.50    0.20    --  -82.50  51.00  90.00   86
 39  \w    -68.00 -14.00   0.50    0.20    --  -82.50  59.00  30.00  108
 40  \w    -47.00 -15.00   0.50    0.20    --  -82.50  42.00 -30.00   64
 41  \w    -57.00 -16.00   0.50    0.20    --  -82.50  50.00 -90.00   82
 42  \w   -107.00 -21.00   0.50    0.20    --  -40.83 -51.00 -55.00  172
 43  \w   -150.00 -63.00   0.50    0.20    --  -82.50 -51.00 -55.00  174
 44  \w   -109.00 -14.00   0.50    0.20    --  -40.83 -77.00-180.00  190
;
_diffrn_measurement_device 'four-circle diffractometer'
_diffrn_measurement_device_type 'XtaLAB Synergy, Dualflex, HyPix3000'
_diffrn_measurement_method '\w scans'
_diffrn_orient_matrix_type 'CrysAlisPro convention (1999,Acta A55,543-557)'
_diffrn_orient_matrix_UB_11 -0.0054352000
_diffrn_orient_matrix_UB_12 -0.0627353000
_diffrn_orient_matrix_UB_13 -0.1212860000
_diffrn_orient_matrix_UB_21 -0.1670687000
_diffrn_orient_matrix_UB_22 -0.0202731000
_diffrn_orient_matrix_UB_23 -0.0388584000
_diffrn_orient_matrix_UB_31 -0.0459667000
_diffrn_orient_matrix_UB_32 0.0809816000
_diffrn_orient_matrix_UB_33 -0.1035824000
_diffrn_radiation_monochromator mirror
_diffrn_radiation_probe x-ray
_diffrn_radiation_type 'Cu K\a'
_diffrn_radiation_wavelength 1.54184
_diffrn_reflns_av_R_equivalents 0.0641
_diffrn_reflns_av_unetI/netI 0.0295
_diffrn_reflns_Laue_measured_fraction_full 0.998
_diffrn_reflns_Laue_measured_fraction_max 0.993
_diffrn_reflns_limit_h_max 11
_diffrn_reflns_limit_h_min -11
_diffrn_reflns_limit_k_max 17
_diffrn_reflns_limit_k_min -16
_diffrn_reflns_limit_l_max 12
_diffrn_reflns_limit_l_min -12
_diffrn_reflns_number 12925
_diffrn_reflns_point_group_measured_fraction_full 0.998
_diffrn_reflns_point_group_measured_fraction_max 0.993
_diffrn_reflns_theta_full 67.684
_diffrn_reflns_theta_max 68.110
_diffrn_reflns_theta_min 5.229
_diffrn_source 'micro-focus sealed X-ray tube'
_diffrn_source_type 'PhotonJet (Cu) X-ray Source'
_exptl_absorpt_coefficient_mu 0.913
_exptl_absorpt_correction_T_max 1.00000
_exptl_absorpt_correction_T_min 0.46656
_exptl_absorpt_correction_type multi-scan
_exptl_absorpt_process_details
;
CrysAlisPro 1.171.42.90a (Rigaku Oxford Diffraction, 2023)
Empirical absorption correction using spherical harmonics,
implemented in SCALE3 ABSPACK scaling algorithm.
;
_exptl_crystal_colour colourless
_exptl_crystal_colour_primary colourless
_exptl_crystal_density_diffrn 1.364
_exptl_crystal_description block
_exptl_crystal_F_000 584
_exptl_crystal_size_max 0.17
_exptl_crystal_size_mid 0.14
_exptl_crystal_size_min 0.12
_refine_diff_density_max 0.511
_refine_diff_density_min -0.697
_refine_diff_density_rms 0.057
_refine_ls_extinction_coef 0.0045(10)
_refine_ls_extinction_expression Fc^*^=kFc[1+0.001xFc^2^\l^3^/sin(2\q)]^-1/4^
_refine_ls_extinction_method 'SHELXL-2019/2 (Sheldrick 2019)'
_refine_ls_goodness_of_fit_ref 1.082
_refine_ls_hydrogen_treatment constr
_refine_ls_matrix_type full
_refine_ls_number_parameters 186
_refine_ls_number_reflns 2459
_refine_ls_number_restraints 1
_refine_ls_restrained_S_all 1.090
_refine_ls_R_factor_all 0.0649
_refine_ls_R_factor_gt 0.0599
_refine_ls_shift/su_max 0.000
_refine_ls_shift/su_mean 0.000
_refine_ls_structure_factor_coef Fsqd
_refine_ls_weighting_details 'w=1/[\s^2^(Fo^2^)+(0.1085P)^2^+0.5813P] where P=(Fo^2^+2Fc^2^)/3'
_refine_ls_weighting_scheme calc
_refine_ls_wR_factor_gt 0.1786
_refine_ls_wR_factor_ref 0.1851
_reflns_Friedel_coverage 0.000
_reflns_number_gt 2137
_reflns_number_total 2459
_reflns_threshold_expression 'I > 2\s(I)'
_cod_data_source_file d4nj05468g2.cif
_cod_data_source_block sk5c_auto
_cod_depositor_comments 'Adding full bibliography for 7063669--7063670.cif.'
_cod_database_code 7063669
_shelx_shelxl_version_number 2019/3
_chemical_oxdiff_formula 'C H O'
_shelx_space_group_comment
;
The symmetry employed for this shelxl refinement is uniquely defined
by the following loop, which should always be used as a source of
symmetry information in preference to the above space-group names.
They are only intended as comments.
;
_shelx_estimated_absorpt_t_max 0.898
_shelx_estimated_absorpt_t_min 0.860
_olex2_refinement_description
;
1. Fixed Uiso
 At 1.2 times of:
  All C(H) groups
 At 1.5 times of:
  All C(H,H,H) groups, All O(H) groups
2. Rigid bond restraints
 C00H, O00J
 with sigma for 1-2 distances of 0.001 and sigma for 1-3 distances of 0.001
3.a Ternary CH refined with riding coordinates:
 C008(H008), C00B(H00B)
3.b Aromatic/amide H refined with riding coordinates:
 C00D(H00D), C00E(H00E), C00F(H00F), C00G(H00G)
3.c Idealised Me refined as rotating group:
 C00I(H00A,H00C,H00H), C00K(H00I,H00J,H00K)
3.d Idealised tetrahedral OH refined as rotating group:
 O002(H002), O004(H004)
;
_olex2_submission_special_instructions 'No special instructions were received'
_oxdiff_exptl_absorpt_empirical_details
;
Empirical correction (ABSPACK) includes:
- Absorption correction using spherical harmonics
- Frame scaling
;
_oxdiff_exptl_absorpt_empirical_full_max 6.391
_oxdiff_exptl_absorpt_empirical_full_min 0.694

loop_
_space_group_symop_operation_xyz
'x, y, z'
'-x+1/2, y+1/2, -z+1/2'
'-x, -y, -z'
'x-1/2, -y-1/2, z-1/2'

loop_
_atom_site_label
_atom_site_type_symbol
_atom_site_fract_x
_atom_site_fract_y
_atom_site_fract_z
_atom_site_U_iso_or_equiv
_atom_site_adp_type
_atom_site_occupancy
_atom_site_site_symmetry_order
_atom_site_calc_flag
_atom_site_refinement_flags_posn
_atom_site_refinement_flags_adp
_atom_site_refinement_flags_occupancy
_atom_site_disorder_assembly
_atom_site_disorder_group
O001 O 0.79405(15) 0.44122(10) 0.54598(14) 0.0395(4) Uani 1 1 d . . . . .
O002 O 0.56462(17) 0.52892(10) 0.16653(16) 0.0436(4) Uani 1 1 d . . . . .
H002 H 0.479678 0.512892 0.111958 0.065 Uiso 1 1 calc R U . . .
O003 O 0.35230(17) 0.38987(11) 0.13510(16) 0.0480(5) Uani 1 1 d . . . . .
O004 O 0.74032(18) 0.42340(12) 0.06861(16) 0.0491(5) Uani 1 1 d . . . . .
H004 H 0.809997 0.455428 0.121057 0.074 Uiso 1 1 calc R U . . .
O005 O 1.0047(2) 0.47420(15) 0.73025(19) 0.0658(6) Uani 1 1 d . . . . .
C006 C 0.5726(2) 0.41459(13) 0.3392(2) 0.0327(5) Uani 1 1 d . . . . .
C007 C 0.6469(2) 0.41144(13) 0.4867(2) 0.0327(5) Uani 1 1 d . . . . .
C008 C 0.6459(2) 0.45300(14) 0.2472(2) 0.0347(5) Uani 1 1 d . . . . .
H008 H 0.745789 0.474984 0.311899 0.042 Uiso 1 1 calc R U . . .
C009 C 0.5802(2) 0.38123(14) 0.5747(2) 0.0372(5) Uani 1 1 d . . . . .
C00A C 0.4229(2) 0.38426(14) 0.2801(2) 0.0371(5) Uani 1 1 d . . . . .
C00B C 0.6696(2) 0.38141(15) 0.1499(2) 0.0395(5) Uani 1 1 d . . . . .
H00B H 0.569987 0.360685 0.082556 0.047 Uiso 1 1 calc R U . . .
C00C C 0.8789(3) 0.44389(16) 0.6911(2) 0.0446(6) Uani 1 1 d . . . . .
C00D C 0.3528(2) 0.35318(16) 0.3647(3) 0.0454(6) Uani 1 1 d . . . . .
H00D H 0.253604 0.333251 0.322580 0.055 Uiso 1 1 calc R U . . .
C00E C 0.4308(3) 0.35209(16) 0.5103(3) 0.0463(6) Uani 1 1 d . . . . .
H00E H 0.383699 0.331763 0.566537 0.056 Uiso 1 1 calc R U . . .
C00F C 0.6683(3) 0.38172(16) 0.7253(2) 0.0457(6) Uani 1 1 d . . . . .
H00F H 0.626044 0.361205 0.785512 0.055 Uiso 1 1 calc R U . . .
C00G C 0.8103(3) 0.41120(18) 0.7807(2) 0.0490(6) Uani 1 1 d . . . . .
H00G H 0.865710 0.410567 0.879030 0.059 Uiso 1 1 calc R U . . .
C00H C 0.7559(3) 0.29945(18) 0.2287(3) 0.0538(6) Uani 1 1 d . U . . .
C00I C 0.1995(3) 0.3619(2) 0.0646(3) 0.0630(7) Uani 1 1 d . . . . .
H00A H 0.163723 0.373059 -0.035811 0.095 Uiso 1 1 calc R U . . .
H00C H 0.139485 0.395521 0.101370 0.095 Uiso 1 1 calc R U . . .
H00H H 0.192076 0.298352 0.080542 0.095 Uiso 1 1 calc R U . . .
O00J O 0.6843(5) 0.21935(19) 0.2132(4) 0.1324(13) Uani 1 1 d . U . . .
C00K C 0.9190(4) 0.3094(3) 0.3181(4) 0.0855(11) Uani 1 1 d . . . . .
H00I H 0.970159 0.321349 0.258400 0.128 Uiso 1 1 calc R U . . .
H00J H 0.957283 0.254431 0.370631 0.128 Uiso 1 1 calc R U . . .
H00K H 0.935376 0.358832 0.383368 0.128 Uiso 1 1 calc R U . . .

loop_
_atom_site_aniso_label
_atom_site_aniso_U_11
_atom_site_aniso_U_22
_atom_site_aniso_U_33
_atom_site_aniso_U_23
_atom_site_aniso_U_13
_atom_site_aniso_U_12
O001 0.0358(8) 0.0486(9) 0.0339(7) -0.0004(6) 0.0144(6) -0.0027(6)
O002 0.0453(9) 0.0378(8) 0.0463(9) 0.0097(7) 0.0177(7) 0.0003(6)
O003 0.0384(8) 0.0614(10) 0.0384(8) 0.0019(7) 0.0104(7) -0.0090(7)
O004 0.0541(10) 0.0638(11) 0.0376(8) 0.0016(7) 0.0274(7) -0.0083(8)
O005 0.0477(10) 0.0902(15) 0.0481(10) -0.0037(9) 0.0088(8) -0.0147(9)
C006 0.0355(10) 0.0310(10) 0.0346(10) 0.0004(8) 0.0176(8) 0.0001(8)
C007 0.0334(10) 0.0303(10) 0.0375(10) 0.0013(8) 0.0179(8) 0.0025(8)
C008 0.0353(10) 0.0364(10) 0.0335(10) 0.0028(8) 0.0154(8) -0.0021(8)
C009 0.0439(11) 0.0350(10) 0.0393(11) 0.0042(8) 0.0239(9) 0.0062(8)
C00A 0.0377(10) 0.0368(10) 0.0376(11) 0.0019(8) 0.0166(9) -0.0001(8)
C00B 0.0436(11) 0.0444(12) 0.0357(10) -0.0010(9) 0.0216(9) -0.0045(9)
C00C 0.0428(12) 0.0489(12) 0.0372(11) -0.0023(10) 0.0121(9) 0.0043(10)
C00D 0.0377(11) 0.0482(12) 0.0537(13) 0.0028(10) 0.0222(10) -0.0062(9)
C00E 0.0471(12) 0.0498(13) 0.0527(13) 0.0097(10) 0.0314(11) 0.0000(10)
C00F 0.0570(14) 0.0477(13) 0.0414(12) 0.0080(10) 0.0294(11) 0.0115(10)
C00G 0.0541(13) 0.0591(15) 0.0330(11) 0.0015(10) 0.0175(10) 0.0098(11)
C00H 0.0718(16) 0.0573(13) 0.0465(13) 0.0075(11) 0.0387(12) 0.0194(11)
C00I 0.0457(13) 0.0771(18) 0.0532(14) -0.0025(13) 0.0077(11) -0.0175(13)
O00J 0.202(4) 0.0650(15) 0.175(3) -0.0007(17) 0.123(3) -0.0116(17)
C00K 0.074(2) 0.086(2) 0.080(2) 0.0067(18) 0.0155(17) 0.0373(18)

loop_
_atom_type_symbol
_atom_type_description
_atom_type_scat_dispersion_real
_atom_type_scat_dispersion_imag
_atom_type_scat_source
C C 0.0181 0.0091 'International Tables Vol C Tables 4.2.6.8 and 6.1.1.4'
H H 0.0000 0.0000 'International Tables Vol C Tables 4.2.6.8 and 6.1.1.4'
O O 0.0492 0.0322 'International Tables Vol C Tables 4.2.6.8 and 6.1.1.4'

loop_
_geom_angle_atom_site_label_1
_geom_angle_atom_site_label_2
_geom_angle_atom_site_label_3
_geom_angle
_geom_angle_site_symmetry_1
_geom_angle_site_symmetry_3
_geom_angle_publ_flag
C00C O001 C007 122.27(17) . . ?
C008 O002 H002 109.5 . . ?
C00A O003 C00I 119.04(18) . . ?
C00B O004 H004 109.5 . . ?
C007 C006 C008 122.16(17) . . ?
C007 C006 C00A 116.03(18) . . ?
C00A C006 C008 121.75(17) . . ?
O001 C007 C006 116.53(17) . . ?
O001 C007 C009 119.88(18) . . ?
C006 C007 C009 123.59(19) . . ?
O002 C008 C006 111.39(16) . . ?
O002 C008 H008 107.0 . . ?
O002 C008 C00B 110.91(16) . . ?
C006 C008 H008 107.0 . . ?
C006 C008 C00B 113.10(16) . . ?
C00B C008 H008 107.0 . . ?
C007 C009 C00F 118.3(2) . . ?
C00E C009 C007 118.0(2) . . ?
C00E C009 C00F 123.7(2) . . ?
O003 C00A C006 114.53(18) . . ?
O003 C00A C00D 123.51(19) . . ?
C00D C00A C006 121.95(19) . . ?
O004 C00B C008 109.13(17) . . ?
O004 C00B H00B 107.5 . . ?
O004 C00B C00H 111.46(18) . . ?
C008 C00B H00B 107.5 . . ?
C00H C00B C008 113.63(17) . . ?
C00H C00B H00B 107.5 . . ?
O001 C00C C00G 117.5(2) . . ?
O005 C00C O001 116.1(2) . . ?
O005 C00C C00G 126.4(2) . . ?
C00A C00D H00D 120.1 . . ?
C00E C00D C00A 119.8(2) . . ?
C00E C00D H00D 120.1 . . ?
C009 C00E H00E 119.7 . . ?
C00D C00E C009 120.6(2) . . ?
C00D C00E H00E 119.7 . . ?
C009 C00F H00F 119.5 . . ?
C00G C00F C009 120.9(2) . . ?
C00G C00F H00F 119.5 . . ?
C00C C00G H00G 119.5 . . ?
C00F C00G C00C 121.1(2) . . ?
C00F C00G H00G 119.5 . . ?
O00J C00H C00B 119.6(3) . . ?
O00J C00H C00K 122.1(3) . . ?
C00K C00H C00B 118.2(3) . . ?
O003 C00I H00A 109.5 . . ?
O003 C00I H00C 109.5 . . ?
O003 C00I H00H 109.5 . . ?
H00A C00I H00C 109.5 . . ?
H00A C00I H00H 109.5 . . ?
H00C C00I H00H 109.5 . . ?
C00H C00K H00I 109.5 . . ?
C00H C00K H00J 109.5 . . ?
C00H C00K H00K 109.5 . . ?
H00I C00K H00J 109.5 . . ?
H00I C00K H00K 109.5 . . ?
H00J C00K H00K 109.5 . . ?

loop_
_geom_bond_atom_site_label_1
_geom_bond_atom_site_label_2
_geom_bond_distance
_geom_bond_site_symmetry_2
_geom_bond_publ_flag
O001 C007 1.379(2) . ?
O001 C00C 1.377(3) . ?
O002 H002 0.8200 . ?
O002 C008 1.423(2) . ?
O003 C00A 1.365(3) . ?
O003 C00I 1.423(3) . ?
O004 H004 0.8200 . ?
O004 C00B 1.433(2) . ?
O005 C00C 1.209(3) . ?
C006 C007 1.388(3) . ?
C006 C008 1.520(3) . ?
C006 C00A 1.404(3) . ?
C007 C009 1.397(3) . ?
C008 H008 0.9800 . ?
C008 C00B 1.541(3) . ?
C009 C00E 1.396(3) . ?
C009 C00F 1.429(3) . ?
C00A C00D 1.395(3) . ?
C00B H00B 0.9800 . ?
C00B C00H 1.504(3) . ?
C00C C00G 1.436(3) . ?
C00D H00D 0.9300 . ?
C00D C00E 1.373(3) . ?
C00E H00E 0.9300 . ?
C00F H00F 0.9300 . ?
C00F C00G 1.335(3) . ?
C00G H00G 0.9300 . ?
C00H O00J 1.348(4) . ?
C00H C00K 1.480(4) . ?
C00I H00A 0.9600 . ?
C00I H00C 0.9600 . ?
C00I H00H 0.9600 . ?
C00K H00I 0.9600 . ?
C00K H00J 0.9600 . ?
C00K H00K 0.9600 . ?

loop_
_geom_torsion_atom_site_label_1
_geom_torsion_atom_site_label_2
_geom_torsion_atom_site_label_3
_geom_torsion_atom_site_label_4
_geom_torsion
_geom_torsion_site_symmetry_1
_geom_torsion_site_symmetry_2
_geom_torsion_site_symmetry_3
_geom_torsion_site_symmetry_4
_geom_torsion_publ_flag
O001 C007 C009 C00E 179.69(18) . . . . ?
O001 C007 C009 C00F -0.4(3) . . . . ?
O001 C00C C00G C00F -1.8(3) . . . . ?
O002 C008 C00B O004 54.6(2) . . . . ?
O002 C008 C00B C00H 179.66(18) . . . . ?
O003 C00A C00D C00E -178.2(2) . . . . ?
O004 C00B C00H O00J -126.6(2) . . . . ?
O004 C00B C00H C00K 51.6(3) . . . . ?
O005 C00C C00G C00F 177.9(3) . . . . ?
C006 C007 C009 C00E 0.4(3) . . . . ?
C006 C007 C009 C00F -179.63(19) . . . . ?
C006 C008 C00B O004 -179.42(16) . . . . ?
C006 C008 C00B C00H -54.4(2) . . . . ?
C006 C00A C00D C00E 0.3(3) . . . . ?
C007 O001 C00C O005 -177.6(2) . . . . ?
C007 O001 C00C C00G 2.1(3) . . . . ?
C007 C006 C008 O002 -119.0(2) . . . . ?
C007 C006 C008 C00B 115.2(2) . . . . ?
C007 C006 C00A O003 178.81(17) . . . . ?
C007 C006 C00A C00D 0.3(3) . . . . ?
C007 C009 C00E C00D 0.1(3) . . . . ?
C007 C009 C00F C00G 0.7(3) . . . . ?
C008 C006 C007 O001 -2.9(3) . . . . ?
C008 C006 C007 C009 176.37(17) . . . . ?
C008 C006 C00A O003 1.8(3) . . . . ?
C008 C006 C00A C00D -176.74(19) . . . . ?
C008 C00B C00H O00J 109.6(3) . . . . ?
C008 C00B C00H C00K -72.2(3) . . . . ?
C009 C00F C00G C00C 0.4(4) . . . . ?
C00A C006 C007 O001 -179.90(16) . . . . ?
C00A C006 C007 C009 -0.6(3) . . . . ?
C00A C006 C008 O002 57.8(2) . . . . ?
C00A C006 C008 C00B -67.9(2) . . . . ?
C00A C00D C00E C009 -0.5(4) . . . . ?
C00C O001 C007 C006 178.21(18) . . . . ?
C00C O001 C007 C009 -1.1(3) . . . . ?
C00E C009 C00F C00G -179.4(2) . . . . ?
C00F C009 C00E C00D -179.8(2) . . . . ?
C00I O003 C00A C006 -179.2(2) . . . . ?
C00I O003 C00A C00D -0.7(3) . . . . ?
